data_2208935
loop_
_publ_author_name
'Xiao-Qing Cai'
'Mao-Lin Hu'
'Shilin Chen'

_publ_section_title
;
 (<i>E</i>)-4,4'-Ethylenedipyridinium
 bis{[(5-fluoro-2,4-dioxo-1,2,3,4-tetrahydropyrimidin-4-yl)acetamido]acetate}
 dihydrate
;
_journal_coeditor_code LH2029
_journal_issue 5
_journal_name_full 'Acta Crystallographica Section E'
_journal_page_first o1696
_journal_page_last o1698
_journal_paper_doi 10.1107/S1600536806011378
_journal_volume 62
_journal_year 2006
_chemical_formula_iupac 'C12 H12 N2 2+, 2C8 H7 F N3 O5 -, 2H2 O'
_chemical_formula_moiety 'C12 H12 N2 2+, 2C8 H7 F N3 O5 -, 2H2 O'
_chemical_formula_sum 'C28 H30 F2 N8 O12'
_chemical_formula_weight 708.60
_chemical_name_systematic
;
(E)-4,4'-Ethylenedipyridinium
bis{[(5-fluoro-2,4-dioxo-1,2,3,4-tetrahydropyrimidin-4-yl)acetamido]acetate}
dihydrate
;
_space_group_IT_number 14
_symmetry_cell_setting monoclinic
_symmetry_space_group_name_Hall '-P 2ybc'
_symmetry_space_group_name_H-M 'P 1 21/c 1'
_atom_sites_solution_hydrogens geom
_atom_sites_solution_primary direct
_atom_sites_solution_secondary difmap
_audit_creation_method SHELXL-97
_cell_angle_alpha 90.00
_cell_angle_beta 113.496(2)
_cell_angle_gamma 90.00
_cell_formula_units_Z 2
_cell_length_a 12.6887(14)
_cell_length_b 5.1050(6)
_cell_length_c 26.598(3)
_cell_measurement_reflns_used 885
_cell_measurement_temperature 298(2)
_cell_measurement_theta_max 24.23
_cell_measurement_theta_min 2.86
_cell_volume 1580.1(3)
_computing_cell_refinement 'SAINT (Bruker, 2002)'
_computing_data_collection 'SMART (Bruker, 2002)'
_computing_data_reduction SAINT
_computing_molecular_graphics 'SHELXTL (Bruker, 2002)'
_computing_publication_material SHELXL97
_computing_structure_refinement 'SHELXL97 (Sheldrick, 1997)'
_computing_structure_solution 'SHELXS97 (Sheldrick, 1997)'
_diffrn_ambient_temperature 298(2)
_diffrn_measured_fraction_theta_full 0.994
_diffrn_measured_fraction_theta_max 0.994
_diffrn_measurement_device_type 'Bruker APEX area-detector'
_diffrn_measurement_method '\f and \w'
_diffrn_radiation_monochromator graphite
_diffrn_radiation_source 'fine-focus sealed tube'
_diffrn_radiation_type MoK\a
_diffrn_radiation_wavelength 0.71073
_diffrn_reflns_av_R_equivalents 0.0441
_diffrn_reflns_av_sigmaI/netI 0.0637
_diffrn_reflns_limit_h_max 14
_diffrn_reflns_limit_h_min -15
_diffrn_reflns_limit_k_max 6
_diffrn_reflns_limit_k_min -6
_diffrn_reflns_limit_l_max 31
_diffrn_reflns_limit_l_min -25
_diffrn_reflns_number 7879
_diffrn_reflns_theta_full 25.18
_diffrn_reflns_theta_max 25.18
_diffrn_reflns_theta_min 1.67
_diffrn_standards_number 0
_exptl_absorpt_coefficient_mu 0.125
_exptl_absorpt_correction_T_max 0.9885
_exptl_absorpt_correction_T_min 0.9634
_exptl_absorpt_correction_type multi-scan
_exptl_absorpt_process_details '(SADABS; Bruker, 2002)'
_exptl_crystal_colour Colorless
_exptl_crystal_density_diffrn 1.489
_exptl_crystal_density_method 'not measured'
_exptl_crystal_description Rod
_exptl_crystal_F_000 736
_exptl_crystal_size_max 0.30
_exptl_crystal_size_mid 0.08
_exptl_crystal_size_min 0.06
_refine_diff_density_max 0.191
_refine_diff_density_min -0.228
_refine_ls_extinction_method none
_refine_ls_goodness_of_fit_ref 1.249
_refine_ls_hydrogen_treatment mixed
_refine_ls_matrix_type full
_refine_ls_number_parameters 232
_refine_ls_number_reflns 2814
_refine_ls_number_restraints 3
_refine_ls_restrained_S_all 1.248
_refine_ls_R_factor_all 0.1164
_refine_ls_R_factor_gt 0.0909
_refine_ls_shift/su_max 0.000
_refine_ls_shift/su_mean 0.000
_refine_ls_structure_factor_coef Fsqd
_refine_ls_weighting_details 'calc w=1/[\s^2^(Fo^2^)+(0.037P)^2^+1.4841P] where P=(Fo^2^+2Fc^2^)/3'
_refine_ls_weighting_scheme calc
_refine_ls_wR_factor_gt 0.1611
_refine_ls_wR_factor_ref 0.1713
_reflns_number_gt 2234
_reflns_number_total 2814
_reflns_threshold_expression I>2\s(I)
_cod_data_source_file lh2029.cif
_cod_data_source_block I
_cod_depositor_comments
;
The following automatic conversions were performed:
'_symmetry_cell_setting' value 'Monoclinic' changed to 'monoclinic'
according to '/home/saulius/struct/CIF-dictionaries/cif_core.dic'
dictionary named 'cif_core.dic' version 2.4.1 from 2010-06-29.

Automatic conversion script
Id: cif_fix_enum 1527 2010-12-29 10:47:43Z saulius 

The following automatic conversions were performed:

'_symmetry_cell_setting' value 'Monoclinic' changed to 'monoclinic'
according to /home/saulius/struct/CIF-dictionaries/cif_core.dic
dictionary named 'cif_core.dic' version 2.4.1 from 2010-06-29.

Automatic conversion script
Id: cif_fix_values 1715 2011-07-08 13:25:40Z adriana 
;
_cod_original_sg_symbol_H-M 'P 21/c'
_cod_database_code 2208935
_cod_database_fobs_code 2208935

loop_
_symmetry_equiv_pos_as_xyz
'x, y, z'
'-x, y+1/2, -z+1/2'
'-x, -y, -z'
'x, -y-1/2, z-1/2'

loop_
_atom_site_type_symbol
_atom_site_label
_atom_site_fract_x
_atom_site_fract_y
_atom_site_fract_z
_atom_site_U_iso_or_equiv
_atom_site_adp_type
_atom_site_calc_flag
_atom_site_refinement_flags
_atom_site_occupancy
N N4 0.6766(3) -0.1806(7) 0.53302(13) 0.0468(9) Uani d . 1
H H4 0.6180 -0.1992 0.5413 0.056 Uiso d R 1
C C9 0.7538(4) 0.0028(9) 0.55780(17) 0.0532(12) Uani d . 1
H H9 0.7446 0.1072 0.5844 0.064 Uiso calc R 1
C C10 0.8463(3) 0.0409(8) 0.54496(17) 0.0487(11) Uani d . 1
H H10 0.8990 0.1724 0.5623 0.058 Uiso calc R 1
C C11 0.8620(3) -0.1165(8) 0.50600(16) 0.0400(10) Uani d . 1
C C12 0.7803(3) -0.3066(8) 0.48120(16) 0.0464(10) Uani d . 1
H H12 0.7874 -0.4151 0.4546 0.056 Uiso calc R 1
C C13 0.6886(3) -0.3352(9) 0.49579(17) 0.0506(11) Uani d . 1
H H13 0.6342 -0.4648 0.4793 0.061 Uiso calc R 1
C C14 0.9580(3) -0.0865(8) 0.48949(16) 0.0457(10) Uani d . 1
H H14 0.9604 -0.1971 0.4622 0.055 Uiso calc R 1
F F1 0.0426(2) 0.3769(5) 0.78600(11) 0.0717(9) Uani d . 1
O O1 0.5829(3) 0.0507(7) 0.62239(13) 0.0718(10) Uani d . 1
O O2 0.5049(2) -0.2496(6) 0.55926(12) 0.0627(9) Uani d . 1
O O3 0.2333(2) -0.0788(6) 0.65089(12) 0.0542(8) Uani d . 1
O O4 0.4174(2) -0.0686(6) 0.78079(12) 0.0576(9) Uani d . 1
O O5 0.1591(3) -0.0073(6) 0.85905(12) 0.0608(9) Uani d . 1
N N1 0.4026(3) 0.0558(6) 0.65257(13) 0.0412(8) Uani d . 1
H H1 0.4580 0.1667 0.6654 0.049 Uiso d R 1
N N2 0.2728(2) 0.2244(6) 0.74504(12) 0.0369(8) Uani d . 1
N N3 0.2855(3) -0.0371(6) 0.81834(13) 0.0429(8) Uani d . 1
H H3 0.3199 -0.1619 0.8405 0.052 Uiso d R 1
C C1 0.5076(3) -0.1069(8) 0.59813(17) 0.0433(10) Uani d . 1
C C2 0.4079(3) -0.1451(8) 0.61545(16) 0.0432(10) Uani d . 1
H H2A 0.3365 -0.1452 0.5831 0.052 Uiso calc R 1
H H2B 0.4154 -0.3146 0.6330 0.052 Uiso calc R 1
C C3 0.3147(3) 0.0737(8) 0.66731(15) 0.0382(9) Uani d . 1
C C4 0.3192(3) 0.3000(8) 0.70488(16) 0.0419(10) Uani d . 1
H H4A 0.3982 0.3570 0.7239 0.050 Uiso calc R 1
H H4B 0.2752 0.4457 0.6832 0.050 Uiso calc R 1
C C5 0.3314(3) 0.0334(8) 0.78144(15) 0.0379(9) Uani d . 1
C C6 0.1910(3) 0.0684(8) 0.82401(16) 0.0423(10) Uani d . 1
C C7 0.1375(3) 0.2664(8) 0.78396(16) 0.0427(10) Uani d . 1
C C8 0.1760(3) 0.3367(8) 0.74671(16) 0.0416(10) Uani d . 1
H H8 0.1370 0.4644 0.7211 0.050 Uiso calc R 1
O O6 0.0460(3) -0.4459(7) 0.61641(15) 0.0718(10) Uani d D 1
H H6A 0.087(3) -0.312(7) 0.624(2) 0.086 Uiso d D 1
H H6B -0.013(3) -0.430(9) 0.622(2) 0.086 Uiso d D 1

loop_
_atom_site_aniso_label
_atom_site_aniso_U_11
_atom_site_aniso_U_22
_atom_site_aniso_U_33
_atom_site_aniso_U_12
_atom_site_aniso_U_13
_atom_site_aniso_U_23
N4 0.0367(19) 0.055(2) 0.056(2) -0.0088(17) 0.0253(17) -0.0059(19)
C9 0.058(3) 0.057(3) 0.055(3) -0.017(2) 0.033(2) -0.014(2)
C10 0.046(2) 0.051(3) 0.054(3) -0.021(2) 0.025(2) -0.012(2)
C11 0.036(2) 0.045(2) 0.041(2) -0.0067(18) 0.0170(18) -0.0010(19)
C12 0.043(2) 0.052(3) 0.050(3) -0.008(2) 0.024(2) -0.010(2)
C13 0.048(3) 0.053(3) 0.054(3) -0.015(2) 0.023(2) -0.012(2)
C14 0.045(2) 0.054(3) 0.044(2) -0.0067(19) 0.024(2) -0.006(2)
F1 0.0639(17) 0.085(2) 0.0844(19) 0.0427(15) 0.0487(14) 0.0260(16)
O1 0.064(2) 0.078(2) 0.093(2) -0.0421(19) 0.0508(18) -0.049(2)
O2 0.0557(19) 0.077(2) 0.070(2) -0.0328(17) 0.0402(16) -0.0399(19)
O3 0.0396(16) 0.0545(19) 0.074(2) -0.0129(15) 0.0289(14) -0.0114(16)
O4 0.0453(17) 0.072(2) 0.067(2) 0.0280(16) 0.0350(15) 0.0277(17)
O5 0.066(2) 0.074(2) 0.0620(19) 0.0229(17) 0.0456(17) 0.0215(18)
N1 0.0378(18) 0.042(2) 0.050(2) -0.0123(15) 0.0247(16) -0.0092(17)
N2 0.0350(17) 0.0394(19) 0.0427(18) 0.0069(15) 0.0221(15) 0.0097(16)
N3 0.0393(18) 0.044(2) 0.050(2) 0.0155(16) 0.0220(16) 0.0157(17)
C1 0.040(2) 0.045(3) 0.049(3) -0.012(2) 0.022(2) -0.006(2)
C2 0.040(2) 0.042(2) 0.050(2) -0.0095(19) 0.0207(19) -0.006(2)
C3 0.034(2) 0.040(2) 0.043(2) 0.0009(19) 0.0175(18) 0.0084(19)
C4 0.041(2) 0.042(2) 0.051(2) 0.0015(19) 0.0265(19) 0.009(2)
C5 0.031(2) 0.041(2) 0.046(2) 0.0049(18) 0.0201(18) 0.006(2)
C6 0.040(2) 0.046(3) 0.046(2) 0.0044(19) 0.0216(19) 0.000(2)
C7 0.032(2) 0.049(3) 0.050(2) 0.0098(19) 0.0197(19) 0.003(2)
C8 0.037(2) 0.040(2) 0.049(2) 0.0117(18) 0.0182(19) 0.010(2)
O6 0.052(2) 0.080(3) 0.082(2) -0.0122(19) 0.0245(19) 0.003(2)

loop_
_atom_type_symbol
_atom_type_description
_atom_type_scat_dispersion_real
_atom_type_scat_dispersion_imag
_atom_type_scat_source
C C 0.0033 0.0016 'International Tables Vol C Tables 4.2.6.8 and 6.1.1.4'
H H 0.0000 0.0000 'International Tables Vol C Tables 4.2.6.8 and 6.1.1.4'
F F 0.0171 0.0103 'International Tables Vol C Tables 4.2.6.8 and 6.1.1.4'
N N 0.0061 0.0033 'International Tables Vol C Tables 4.2.6.8 and 6.1.1.4'
O O 0.0106 0.0060 'International Tables Vol C Tables 4.2.6.8 and 6.1.1.4'

loop_
_geom_angle_atom_site_label_1
_geom_angle_atom_site_label_2
_geom_angle_atom_site_label_3
_geom_angle_site_symmetry_1
_geom_angle
_geom_angle_publ_flag
C13 N4 C9 . 120.8(4) yes
C13 N4 H4 . 119.6 ?
C9 N4 H4 . 119.6 ?
N4 C9 C10 . 121.1(4) yes
N4 C9 H9 . 119.4 ?
C10 C9 H9 . 119.4 ?
C9 C10 C11 . 120.0(4) yes
C9 C10 H10 . 120.0 ?
C11 C10 H10 . 120.0 ?
C12 C11 C10 . 117.4(4) yes
C12 C11 C14 . 119.2(4) ?
C10 C11 C14 . 123.4(4) ?
C13 C12 C11 . 119.9(4) yes
C13 C12 H12 . 120.0 ?
C11 C12 H12 . 120.0 ?
N4 C13 C12 . 120.8(4) yes
N4 C13 H13 . 119.6 ?
C12 C13 H13 . 119.6 ?
C14 C14 C11 3_756 124.8(5) ?
C14 C14 H14 3_756 117.6 ?
C11 C14 H14 . 117.6 ?
C3 N1 C2 . 121.7(3) ?
C3 N1 H1 . 119.1 ?
C2 N1 H1 . 119.2 ?
C5 N2 C8 . 121.1(3) ?
C5 N2 C4 . 116.2(3) ?
C8 N2 C4 . 122.7(3) ?
C5 N3 C6 . 127.7(3) ?
C5 N3 H3 . 116.1 ?
C6 N3 H3 . 116.2 ?
O1 C1 O2 . 125.3(4) yes
O1 C1 C2 . 119.7(4) ?
O2 C1 C2 . 115.0(3) ?
N1 C2 C1 . 112.7(3) ?
N1 C2 H2A . 109.0 ?
C1 C2 H2A . 109.0 ?
N1 C2 H2B . 109.0 ?
C1 C2 H2B . 109.0 ?
H2A C2 H2B . 107.8 ?
O3 C3 N1 . 122.7(4) yes
O3 C3 C4 . 121.6(3) ?
N1 C3 C4 . 115.7(3) ?
N2 C4 C3 . 111.2(3) ?
N2 C4 H4A . 109.4 ?
C3 C4 H4A . 109.4 ?
N2 C4 H4B . 109.4 ?
C3 C4 H4B . 109.4 ?
H4A C4 H4B . 108.0 ?
O4 C5 N2 . 122.3(3) ?
O4 C5 N3 . 122.5(3) ?
N2 C5 N3 . 115.3(3) ?
O5 C6 N3 . 122.0(4) ?
O5 C6 C7 . 126.3(4) ?
N3 C6 C7 . 111.7(3) ?
C8 C7 F1 . 121.4(4) ?
C8 C7 C6 . 123.0(4) ?
F1 C7 C6 . 115.6(3) ?
C7 C8 N2 . 121.1(4) ?
C7 C8 H8 . 119.5 ?
N2 C8 H8 . 119.5 ?
H6A O6 H6B . 113(3) ?

loop_
_geom_bond_atom_site_label_1
_geom_bond_atom_site_label_2
_geom_bond_site_symmetry_2
_geom_bond_distance
_geom_bond_publ_flag
N4 C13 . 1.321(5) yes
N4 C9 . 1.325(5) yes
N4 H4 . 0.8600 ?
C9 C10 . 1.361(5) yes
C9 H9 . 0.9300 ?
C10 C11 . 1.387(5) yes
C10 H10 . 0.9300 ?
C11 C12 . 1.380(5) yes
C11 C14 . 1.458(5) ?
C12 C13 . 1.374(5) yes
C12 H12 . 0.9300 ?
C13 H13 . 0.9300 ?
C14 C14 3_756 1.325(7) yes
C14 H14 . 0.9300 ?
F1 C7 . 1.351(4) ?
O1 C1 . 1.218(5) ?
O2 C1 . 1.254(5) ?
O3 C3 . 1.227(4) y
O4 C5 . 1.216(4) ?
O5 C6 . 1.217(4) ?
N1 C3 . 1.325(4) y
N1 C2 . 1.443(5) y
N1 H1 . 0.8600 ?
N2 C5 . 1.366(5) ?
N2 C8 . 1.372(4) ?
N2 C4 . 1.462(4) ?
N3 C5 . 1.374(5) ?
N3 C6 . 1.377(5) ?
N3 H3 . 0.8600 ?
C1 C2 . 1.522(5) ?
C2 H2A . 0.9700 ?
C2 H2B . 0.9700 ?
C3 C4 . 1.514(5) ?
C4 H4A . 0.9700 ?
C4 H4B . 0.9700 ?
C6 C7 . 1.428(5) ?
C7 C8 . 1.317(5) ?
C8 H8 . 0.9300 ?
O6 H6A . 0.83(4) ?
O6 H6B . 0.83(4) ?

loop_
_geom_hbond_atom_site_label_D
_geom_hbond_atom_site_label_H
_geom_hbond_atom_site_label_A
_geom_hbond_site_symmetry_A
_geom_hbond_distance_DH
_geom_hbond_distance_HA
_geom_hbond_distance_DA
_geom_hbond_angle_DHA
_geom_hbond_publ_flag
N4 H4 O2 . 0.86 1.70 2.563(4) 177 yes
N1 H1 O4 2_656 0.86 2.14 2.967(4) 162 yes
N3 H3 O1 2_646 0.86 1.92 2.757(4) 165 yes
O6 H6A O3 . 0.83(4) 2.08(2) 2.875(4) 160(4) yes
O6 H6B O5 2_546 0.82(4) 2.14(4) 2.941(4) 164(4) yes

loop_
_geom_torsion_atom_site_label_1
_geom_torsion_atom_site_label_2
_geom_torsion_atom_site_label_3
_geom_torsion_atom_site_label_4
_geom_torsion_site_symmetry_4
_geom_torsion
C13 N4 C9 C10 . 1.3(6)
N4 C9 C10 C11 . -1.1(7)
C9 C10 C11 C12 . 0.7(6)
C9 C10 C11 C14 . 179.3(4)
C10 C11 C12 C13 . -0.5(6)
C14 C11 C12 C13 . -179.2(4)
C9 N4 C13 C12 . -1.1(6)
C11 C12 C13 N4 . 0.7(6)
C12 C11 C14 C14 3_756 -179.4(5)
C10 C11 C14 C14 3_756 2.1(8)
C3 N1 C2 C1 . 172.2(3)
O1 C1 C2 N1 . 12.3(6)
O2 C1 C2 N1 . -168.7(4)
C2 N1 C3 O3 . 0.6(6)
C2 N1 C3 C4 . -177.9(3)
C5 N2 C4 C3 . 63.8(4)
C8 N2 C4 C3 . -116.2(4)
O3 C3 C4 N2 . 38.2(5)
N1 C3 C4 N2 . -143.2(3)
C8 N2 C5 O4 . -179.9(4)
C4 N2 C5 O4 . 0.1(5)
C8 N2 C5 N3 . 0.8(5)
C4 N2 C5 N3 . -179.2(3)
C6 N3 C5 O4 . 178.1(4)
C6 N3 C5 N2 . -2.6(6)
C5 N3 C6 O5 . -178.7(4)
C5 N3 C6 C7 . 2.3(6)
O5 C6 C7 C8 . -179.2(4)
N3 C6 C7 C8 . -0.2(6)
O5 C6 C7 F1 . -0.2(6)
N3 C6 C7 F1 . 178.8(3)
F1 C7 C8 N2 . 179.7(3)
C6 C7 C8 N2 . -1.3(7)
C5 N2 C8 C7 . 1.0(6)
C4 N2 C8 C7 . -179.0(4)
